data_1542522
loop_
_publ_author_name
'Hammer, Niels'
'Leth, Lars A.'
'Stiller, Julian'
'Jensen, Magnus E.'
'J\/orgensen, Karl Anker'

_publ_section_title
;
 Oxadendralenes in asymmetric organocatalysis for the construction of
 tetrahydroisochromenes
;
_journal_issue 6
_journal_name_full 'Chem. Sci.'
_journal_page_first 3649
_journal_paper_doi 10.1039/C6SC00185H
_journal_volume 7
_journal_year 2016
_chemical_absolute_configuration unk
_chemical_formula_moiety 'C18 H20 O3'
_chemical_formula_sum 'C18 H20 O3'
_chemical_formula_weight 284.36
_space_group_crystal_system monoclinic
_space_group_IT_number 4
_space_group_name_Hall 'P 2yb'
_space_group_name_H-M_alt 'P 1 21 1'
_symmetry_Int_Tables_number 4
_symmetry_space_group_name_Hall 'P 2yb'
_symmetry_space_group_name_H-M 'P 1 21 1'
_audit_creation_date 2015-05-28
_audit_creation_method
;
Olex2 1.2
(compiled 2015.01.26 svn.r3150 for OlexSys, GUI svn.r4998)
;
_audit_update_record
;
2015-06-07 deposited with the CCDC.
2016-02-17 downloaded from the CCDC.
;
_cell_angle_alpha 90
_cell_angle_beta 92.82(4)
_cell_angle_gamma 90
_cell_formula_units_Z 2
_cell_length_a 7.503(3)
_cell_length_b 10.304(5)
_cell_length_c 10.253(5)
_cell_measurement_reflns_used 417
_cell_measurement_temperature 293.02(10)
_cell_measurement_theta_max 18.0400
_cell_measurement_theta_min 2.7900
_cell_volume 791.7(6)
_computing_cell_refinement
;
CrysAlisPro, Agilent Technologies,
Version 1.171.37.31 (release 14-01-2014 CrysAlis171 .NET)
(compiled Jan 14 2014,18:38:05)
;
_computing_data_collection
;
CrysAlisPro, Agilent Technologies,
Version 1.171.37.31 (release 14-01-2014 CrysAlis171 .NET)
(compiled Jan 14 2014,18:38:05)
;
_computing_data_reduction
;
CrysAlisPro, Agilent Technologies,
Version 1.171.37.31 (release 14-01-2014 CrysAlis171 .NET)
(compiled Jan 14 2014,18:38:05)
;
_computing_molecular_graphics 'Olex2 (Dolomanov et al., 2009)'
_computing_publication_material 'Olex2 (Dolomanov et al., 2009)'
_computing_structure_refinement 'olex2.refine (Bourhis et al., 2015)'
_diffrn_ambient_environment air
_diffrn_ambient_temperature 293.02(10)
_diffrn_detector 'CCD plate'
_diffrn_detector_area_resol_mean 10.3590
_diffrn_detector_type Atlas
_diffrn_measured_fraction_theta_full 0.6796
_diffrn_measured_fraction_theta_max 0.6796
_diffrn_measurement_details
;
  1 omega   -3.00   82.00   1.0000   22.5000
omega____ theta____ kappa____ phi______ frames
    -       10.1632   38.0000 -180.0000 85

  2 omega  -62.00   33.00   1.0000   22.5000
omega____ theta____ kappa____ phi______ frames
    -       10.1632  -57.0000   30.0000 95

  3 omega   43.00   74.00   1.0000   22.5000
omega____ theta____ kappa____ phi______ frames
    -       10.1632 -178.0000  -60.0000 31

  4 omega  -13.00   20.00   1.0000   22.5000
omega____ theta____ kappa____ phi______ frames
    -      -11.4132  -99.0000 -120.0000 33
;
_diffrn_measurement_device 'four-circle diffractometer'
_diffrn_measurement_device_type 'SuperNova, Single source at offset, Atlas'
_diffrn_measurement_method '\w scans'
_diffrn_orient_matrix_UB_11 -0.0237607000
_diffrn_orient_matrix_UB_12 -0.0662916000
_diffrn_orient_matrix_UB_13 -0.0082078000
_diffrn_orient_matrix_UB_21 0.0456488000
_diffrn_orient_matrix_UB_22 -0.0019161000
_diffrn_orient_matrix_UB_23 -0.0589231000
_diffrn_orient_matrix_UB_31 0.0793295000
_diffrn_orient_matrix_UB_32 -0.0186532000
_diffrn_orient_matrix_UB_33 0.0355990000
_diffrn_radiation_monochromator mirror
_diffrn_radiation_probe x-ray
_diffrn_radiation_type 'Mo K\a'
_diffrn_radiation_wavelength 0.71073
_diffrn_reflns_av_R_equivalents 0.1847
_diffrn_reflns_av_unetI/netI 0.3138
_diffrn_reflns_limit_h_max 8
_diffrn_reflns_limit_h_min -10
_diffrn_reflns_limit_k_max 12
_diffrn_reflns_limit_k_min -13
_diffrn_reflns_limit_l_max 13
_diffrn_reflns_limit_l_min -13
_diffrn_reflns_number 5304
_diffrn_reflns_theta_full 29.1780
_diffrn_reflns_theta_max 29.18
_diffrn_reflns_theta_min 2.72
_diffrn_source 'SuperNova (Mo) X-ray Source'
_exptl_absorpt_coefficient_mu 0.080
_exptl_absorpt_correction_T_max 0.994
_exptl_absorpt_correction_T_min 0.986
_exptl_absorpt_correction_type gaussian
_exptl_absorpt_process_details
;
CrysAlisPro, Agilent Technologies,
Version 1.171.37.31 (release 14-01-2014 CrysAlis171 .NET)
(compiled Jan 14 2014,18:38:05)
Numerical absorption correction based on gaussian integration over
            a multifaceted crystal model
Empirical absorption correction using spherical harmonics,
 implemented in SCALE3 ABSPACK scaling algorithm.
;
_exptl_crystal_density_diffrn 1.1928
_exptl_crystal_F_000 304.1600
_exptl_crystal_size_max 0.1711
_exptl_crystal_size_mid 0.1298
_exptl_crystal_size_min 0.0641
_refine_diff_density_max 0.8573
_refine_diff_density_min -0.7719
_refine_diff_density_rms 0.1931
_refine_ls_abs_structure_details 'Flack, H. D. (1983). Acta Cryst. A39, 876-881.'
_refine_ls_abs_structure_Flack -3.6(11)
_refine_ls_d_res_high 0.7289
_refine_ls_d_res_low 7.4940
_refine_ls_goodness_of_fit_ref 0.9590
_refine_ls_hydrogen_treatment constr
_refine_ls_matrix_type full
_refine_ls_number_constraints 36
_refine_ls_number_parameters 192
_refine_ls_number_reflns 2910
_refine_ls_number_restraints 0
_refine_ls_restrained_S_all 0.9590
_refine_ls_R_factor_all 0.2768
_refine_ls_R_factor_gt 0.1040
_refine_ls_shift/su_max 0.0007
_refine_ls_shift/su_mean 0.0000
_refine_ls_structure_factor_coef Fsqd
_refine_ls_weighting_details 'w=1/[\s^2^(Fo^2^)+(0.1049P)^2^] where P=(Fo^2^+2Fc^2^)/3'
_refine_ls_weighting_scheme calc
_refine_ls_wR_factor_gt 0.2241
_refine_ls_wR_factor_ref 0.3441
_reflns_Friedel_coverage 0.474
_reflns_limit_h_max 10
_reflns_limit_h_min -10
_reflns_limit_k_max 12
_reflns_limit_k_min -13
_reflns_limit_l_max 13
_reflns_limit_l_min -12
_reflns_number_gt 988
_reflns_number_total 2910
_reflns_threshold_expression I>=2u(I)
_cod_data_source_file c6sc00185h2.cif
_cod_data_source_block exp_2409
_cod_depositor_comments 'Adding full bibliography for 1542521--1542526.cif.'
_cod_original_sg_symbol_Hall ' P 2yb'
_cod_database_code 1542522
_chemical_oxdiff_formula C17H17O3
_reflns_odcompleteness_completeness 99.07
_reflns_odcompleteness_iscentric 1
_reflns_odcompleteness_theta 26.32
_olex2_refinement_description
;
1. Fixed Uiso
 At 1.2 times of:
  All C(H) groups
 At 1.5 times of:
  All C(H,H,H) groups, All O(H) groups
2.a Ternary CH refined with riding coordinates:
 C3AA(H3AA), C4AA(H4AA), C7AA(H7AA), C9AA(H9AA), C1(H1)
2.b Aromatic/amide H refined with riding coordinates:
 C6AA(H6AA), C8AA(H8AA), C2BA(H2BA), C3BA(H3BA), C4BA(H4BA), C6BA(H6BA),
 C7BA(H7BA), C9BA(H9BA)
2.c Idealised Me refined as rotating group:
 C0BA(H0BA,H0BB,H0BC), C5BA(H5BA,H5BB,H5BC)
2.d Idealised tetrahedral OH refined as rotating group:
 O1(H1A)
;
_olex2_submission_special_instructions 'No special instructions were received'

loop_
_space_group_symop_id
_space_group_symop_operation_xyz
1 x,y,z
2 -x,y+1/2,-z

loop_
_atom_site_label
_atom_site_type_symbol
_atom_site_fract_x
_atom_site_fract_y
_atom_site_fract_z
_atom_site_U_iso_or_equiv
_atom_site_adp_type
_atom_site_occupancy
_atom_site_refinement_flags_posn
O O -0.3754(9) -0.5786(7) -0.3852(7) 0.052(2) Uani 1.000000 .
O2 O -0.3878(9) -0.8049(8) -1.0601(7) 0.0536(19) Uani 1.000000 .
C2AA C -0.4141(13) -0.6502(9) -0.6107(10) 0.041(3) Uani 1.000000 .
C3AA C -0.7158(12) -0.7208(11) -0.7117(9) 0.044(3) Uani 1.000000 .
H3AA H -0.7467(12) -0.6299(11) -0.7300(9) 0.053(3) Uiso 1.000000 R
C4AA C -0.5914(11) -0.7241(10) -0.5858(9) 0.040(2) Uani 1.000000 .
H4AA H -0.5596(11) -0.8151(10) -0.5698(9) 0.048(3) Uiso 1.000000 R
C5AA C -0.4372(13) -0.7137(10) -0.8457(10) 0.044(3) Uani 1.000000 .
C6AA C -0.3271(13) -0.5864(11) -0.5103(11) 0.052(3) Uani 1.000000 .
H6AA H -0.2228(13) -0.5433(11) -0.5300(11) 0.062(4) Uiso 1.000000 R
C7AA C -0.6279(11) -0.7783(10) -0.8366(9) 0.043(3) Uani 1.000000 .
H7AA H -0.6143(11) -0.8724(10) -0.8267(9) 0.051(3) Uiso 1.000000 R
C8AA C -0.3527(13) -0.6551(10) -0.7425(11) 0.045(3) Uani 1.000000 .
H8AA H -0.2452(13) -0.6140(10) -0.7572(11) 0.054(3) Uiso 1.000000 R
C9AA C -0.6682(13) -0.6717(10) -0.4593(10) 0.043(3) Uani 1.000000 .
H9AA H -0.7625(13) -0.7310(10) -0.4338(10) 0.052(3) Uiso 1.000000 R
C0BA C -0.8943(12) -0.7963(11) -0.6879(9) 0.048(3) Uani 1.000000 .
H0Ba H -0.8675(15) -0.8854(17) -0.668(6) 0.073(4) Uiso 1.000000 GR
H0Bb H -0.952(4) -0.758(4) -0.616(4) 0.073(4) Uiso 1.000000 GR
H0Bc H -0.972(4) -0.792(6) -0.765(2) 0.073(4) Uiso 1.000000 GR
C2BA C -0.8835(15) -0.5937(12) -1.1145(11) 0.057(3) Uani 1.000000 .
H2BA H -0.9001(15) -0.5083(12) -1.1420(11) 0.068(4) Uiso 1.000000 R
C3BA C -0.7688(15) -0.6190(11) -1.0037(10) 0.049(3) Uani 1.000000 .
C4BA C -0.9712(15) -0.6914(14) -1.1826(13) 0.068(4) Uani 1.000000 .
H4BA H -1.0469(15) -0.6712(14) -1.2543(13) 0.081(5) Uiso 1.000000 R
C5BA C -0.7521(14) -0.5323(11) -0.4782(10) 0.052(3) Uani 1.000000 .
H5Ba H -0.671(4) -0.478(2) -0.523(6) 0.077(5) Uiso 1.000000 GR
H5Bb H -0.863(5) -0.5388(13) -0.528(6) 0.077(5) Uiso 1.000000 GR
H5Bc H -0.773(9) -0.495(3) -0.3943(11) 0.077(5) Uiso 1.000000 GR
C6BA C -0.8295(14) -0.8479(11) -1.0321(11) 0.054(3) Uani 1.000000 .
H6BA H -0.8092(14) -0.9336(11) -1.0067(11) 0.065(4) Uiso 1.000000 R
C7BA C -0.3414(14) -0.7353(12) -0.9644(11) 0.055(3) Uani 1.000000 .
C8BA C -0.7436(12) -0.7492(11) -0.9589(10) 0.048(3) Uani 1.000000 .
C9BA C -0.9469(15) -0.8237(12) -1.1441(11) 0.063(3) Uani 1.000000 .
H9BA H -1.0046(15) -0.8910(12) -1.1895(11) 0.075(4) Uiso 1.000000 R
C1 C -0.5231(14) -0.6686(10) -0.3484(12) 0.050(3) Uani 1.000000 .
O1 O -0.4508(10) -0.7966(7) -0.3313(7) 0.056(2) Uani 1.000000 .
H3BA H -0.7099(15) -0.5510(11) -0.9602(10) 0.059(4) Uiso 1.000000 R
H7BA H -0.2331(14) -0.6921(12) -0.9694(11) 0.066(4) Uiso 1.000000 R
H1 H -0.5740(14) -0.6391(10) -0.2673(12) 0.060(3) Uiso 1.000000 R
H1a H -0.415(15) -0.806(4) -0.255(3) 0.084(3) Uiso 1.000000 GR

loop_
_atom_site_aniso_label
_atom_site_aniso_U_11
_atom_site_aniso_U_22
_atom_site_aniso_U_33
_atom_site_aniso_U_12
_atom_site_aniso_U_13
_atom_site_aniso_U_23
O 0.042(4) 0.059(5) 0.055(5) -0.000(4) -0.003(4) -0.006(4)
O2 0.040(4) 0.054(5) 0.067(5) 0.003(4) 0.002(3) -0.001(4)
C2AA 0.033(6) 0.028(6) 0.061(7) 0.007(5) -0.006(5) -0.008(5)
C3AA 0.027(5) 0.045(7) 0.061(6) -0.011(5) -0.001(5) 0.008(6)
C4AA 0.032(5) 0.037(6) 0.051(6) -0.000(5) -0.001(5) -0.011(5)
C5AA 0.044(6) 0.041(7) 0.046(6) 0.004(6) -0.004(5) -0.001(6)
C6AA 0.026(5) 0.055(7) 0.073(8) 0.012(6) -0.004(6) -0.004(7)
C7AA 0.029(5) 0.045(7) 0.056(6) -0.007(5) 0.006(4) -0.014(5)
C8AA 0.027(5) 0.039(7) 0.069(8) 0.002(5) -0.001(5) -0.005(6)
C9AA 0.025(5) 0.055(7) 0.050(6) -0.001(5) 0.008(4) 0.003(5)
C0BA 0.036(6) 0.056(7) 0.052(6) -0.009(6) -0.005(5) 0.003(6)
C2BA 0.054(7) 0.050(8) 0.066(8) 0.008(7) 0.008(6) 0.002(6)
C3BA 0.044(6) 0.051(8) 0.053(7) 0.013(6) 0.007(5) -0.003(6)
C4BA 0.028(6) 0.085(11) 0.089(9) 0.003(6) -0.007(6) -0.003(8)
C5BA 0.040(6) 0.062(8) 0.053(7) 0.014(6) 0.002(5) 0.005(6)
C6BA 0.053(7) 0.051(8) 0.058(7) 0.010(6) -0.001(6) -0.013(6)
C7BA 0.043(7) 0.055(8) 0.067(8) 0.007(6) -0.007(6) -0.000(7)
C8BA 0.026(5) 0.053(8) 0.066(7) 0.004(5) 0.005(5) 0.004(6)
C9BA 0.051(7) 0.064(10) 0.073(8) -0.004(7) -0.005(6) -0.000(7)
C1 0.043(6) 0.030(7) 0.078(8) 0.004(5) 0.008(6) 0.003(6)
O1 0.060(5) 0.043(5) 0.065(5) 0.005(4) -0.003(4) -0.003(4)

loop_
_atom_type_symbol
_atom_type_scat_dispersion_real
_atom_type_scat_dispersion_imag
_atom_type_scat_Cromer_Mann_a1
_atom_type_scat_Cromer_Mann_a2
_atom_type_scat_Cromer_Mann_a3
_atom_type_scat_Cromer_Mann_a4
_atom_type_scat_Cromer_Mann_b1
_atom_type_scat_Cromer_Mann_b2
_atom_type_scat_Cromer_Mann_b3
_atom_type_scat_Cromer_Mann_b4
_atom_type_scat_Cromer_Mann_c
_atom_type_scat_source
_atom_type_scat_dispersion_source
H 0.00000 0.00000 0.49300 0.32291 0.14019 0.04081 10.51090 26.12570 3.14236 57.79970 0.0030380000826 'International Tables Volume C Table 6.1.1.4 (pp. 500-502)' 'Henke, Gullikson and Davis, At. Data and Nucl. Data Tables, 1993, 54, 2'
C 0.00347 0.00161 2.31000 1.02000 1.58860 0.86500 20.84390 10.20750 0.56870 51.65120 0.215599998832 'International Tables Volume C Table 6.1.1.4 (pp. 500-502)' 'Henke, Gullikson and Davis, At. Data and Nucl. Data Tables, 1993, 54, 2'
O 0.01158 0.00611 3.04850 2.28680 1.54630 0.86700 13.27710 5.70110 0.32390 32.90890 0.250800013542 'International Tables Volume C Table 6.1.1.4 (pp. 500-502)' 'Henke, Gullikson and Davis, At. Data and Nucl. Data Tables, 1993, 54, 2'

loop_
_exptl_crystal_face_index_h
_exptl_crystal_face_index_k
_exptl_crystal_face_index_l
_exptl_crystal_face_perp_dist
_exptl_oxdiff_crystal_face_indexfrac_h
_exptl_oxdiff_crystal_face_indexfrac_k
_exptl_oxdiff_crystal_face_indexfrac_l
_exptl_oxdiff_crystal_face_x
_exptl_oxdiff_crystal_face_y
_exptl_oxdiff_crystal_face_z
0 -4 5 0.0512 0.0003 -3.9987 4.9978 0.2240 -0.2868 0.2525
0 4 -5 0.0618 -0.0003 3.9987 -4.9978 -0.2240 0.2868 -0.2525
5 1 1 0.0779 5.0001 1.0019 1.0003 -0.1934 0.1674 0.4136
-5 -1 0 0.0846 -5.0000 -1.0019 -0.0007 0.1852 -0.2263 -0.3780
-1 4 5 0.0378 -0.9995 3.9988 4.9975 -0.2824 -0.3478 0.0240
1 -4 -5 0.0263 0.9995 -3.9988 -4.9975 0.2824 0.3478 -0.0240

loop_
_geom_angle_atom_site_label_1
_geom_angle_atom_site_label_2
_geom_angle_atom_site_label_3
_geom_angle
C1 O C6AA 115.8(8)
C6AA C2AA C4AA 119.5(9)
C8AA C2AA C4AA 116.6(8)
C8AA C2AA C6AA 124.0(10)
C7AA C3AA C4AA 113.9(7)
C0BA C3AA C4AA 109.9(8)
C0BA C3AA C7AA 109.3(8)
C3AA C4AA C2AA 109.5(8)
C9AA C4AA C2AA 108.9(8)
C9AA C4AA C3AA 117.1(7)
C8AA C5AA C7AA 122.2(9)
C7BA C5AA C7AA 117.9(9)
C7BA C5AA C8AA 119.3(10)
C2AA C6AA O 127.3(10)
C5AA C7AA C3AA 107.7(8)
C8BA C7AA C3AA 110.4(7)
C8BA C7AA C5AA 110.5(8)
C5AA C8AA C2AA 126.0(10)
C5BA C9AA C4AA 112.3(9)
C1 C9AA C4AA 110.5(8)
C1 C9AA C5BA 109.6(8)
C4BA C2BA C3BA 122.0(12)
C8BA C3BA C2BA 119.8(10)
C9BA C4BA C2BA 120.5(11)
C9BA C6BA C8BA 123.4(11)
C5AA C7BA O2 127.7(11)
C3BA C8BA C7AA 120.8(10)
C6BA C8BA C7AA 121.8(10)
C6BA C8BA C3BA 117.4(9)
C6BA C9BA C4BA 116.9(11)
C9AA C1 O 109.3(8)
O1 C1 O 108.6(8)
O1 C1 C9AA 108.8(8)

loop_
_geom_bond_atom_site_label_1
_geom_bond_atom_site_label_2
_geom_bond_distance
O C6AA 1.353(13)
O C1 1.507(13)
O2 C7BA 1.251(12)
C2AA C4AA 1.564(13)
C2AA C6AA 1.361(14)
C2AA C8AA 1.449(14)
C3AA C4AA 1.556(12)
C3AA C7AA 1.584(13)
C3AA C0BA 1.578(13)
C4AA C9AA 1.542(13)
C5AA C7AA 1.585(13)
C5AA C8AA 1.349(13)
C5AA C7BA 1.461(14)
C7AA C8BA 1.520(13)
C9AA C5BA 1.577(14)
C9AA C1 1.535(13)
C2BA C3BA 1.415(14)
C2BA C4BA 1.375(16)
C3BA C8BA 1.428(15)
C4BA C9BA 1.429(17)
C6BA C8BA 1.402(14)
C6BA C9BA 1.435(14)
C1 O1 1.433(12)
